data_1547812
loop_
_publ_author_name
'Mittapalli, Sudhir'
'Perumalla, D. Sravanakumar'
'Nanubolu, Jagadeesh Babu'
'Nangia, Ashwini'

_publ_section_title
;
 Thermomechanical effect in molecular crystals: the role of
 halogen-bonding interactions
;
_journal_issue 6
_journal_name_full IUCrJ
_journal_page_first 812
_journal_page_last 823
_journal_paper_doi 10.1107/S2052252517014658
_journal_volume 4
_journal_year 2017
_chemical_formula_moiety 'C13 H9 Br2 N3 O2'
_chemical_formula_sum 'C13 H9 Br2 N3 O2'
_chemical_formula_weight 399.05
_chemical_melting_point 519
_chemical_name_common (E)-N'-(3,5-dibromo-2-hydroxybenzylidene)isonicotinohydrazide
_chemical_name_systematic (E)-N'-(3,5-dibromo-2-hydroxybenzylidene)isonicotinohydrazide
_space_group_crystal_system triclinic
_space_group_IT_number 2
_space_group_name_Hall '-P 1'
_space_group_name_H-M_alt 'P -1'
_symmetry_space_group_name_Hall '-P 1'
_symmetry_space_group_name_H-M 'P -1'
_atom_sites_solution_hydrogens mixed
_audit_creation_method SHELXL-2014/7
_cell_angle_alpha 103.219(3)
_cell_angle_beta 94.907(3)
_cell_angle_gamma 91.018(3)
_cell_formula_units_Z 4
_cell_length_a 9.8084(7)
_cell_length_b 10.7751(8)
_cell_length_c 13.9516(9)
_cell_measurement_reflns_used 4061
_cell_measurement_temperature 298(2)
_cell_measurement_theta_max 24.797
_cell_measurement_theta_min 2.458
_cell_volume 1429.11(17)
_computing_structure_refinement 'SHELXL-2014/7 (Sheldrick, 2014)'
_diffrn_ambient_temperature 298(2)
_diffrn_measured_fraction_theta_full 0.994
_diffrn_measured_fraction_theta_max 0.994
_diffrn_measurement_device_type 'Bruker APEX-II CCD'
_diffrn_measurement_method '\f and \w scans'
_diffrn_radiation_type MoK\a
_diffrn_radiation_wavelength 0.71073
_diffrn_reflns_av_R_equivalents 0.0547
_diffrn_reflns_av_unetI/netI 0.0406
_diffrn_reflns_Laue_measured_fraction_full 0.994
_diffrn_reflns_Laue_measured_fraction_max 0.994
_diffrn_reflns_limit_h_max 11
_diffrn_reflns_limit_h_min -11
_diffrn_reflns_limit_k_max 12
_diffrn_reflns_limit_k_min -12
_diffrn_reflns_limit_l_max 16
_diffrn_reflns_limit_l_min -16
_diffrn_reflns_number 28553
_diffrn_reflns_point_group_measured_fraction_full 0.994
_diffrn_reflns_point_group_measured_fraction_max 0.994
_diffrn_reflns_theta_full 24.797
_diffrn_reflns_theta_max 24.797
_diffrn_reflns_theta_min 2.458
_exptl_absorpt_coefficient_mu 5.676
_exptl_absorpt_correction_type none
_exptl_crystal_colour colorless
_exptl_crystal_density_diffrn 1.855
_exptl_crystal_density_method none
_exptl_crystal_description block
_exptl_crystal_F_000 776
_exptl_crystal_size_max 0.32
_exptl_crystal_size_mid 0.31
_exptl_crystal_size_min 0.30
_refine_diff_density_max 1.516
_refine_diff_density_min -1.397
_refine_diff_density_rms 0.081
_refine_ls_extinction_method none
_refine_ls_goodness_of_fit_ref 1.042
_refine_ls_hydrogen_treatment constr
_refine_ls_matrix_type full
_refine_ls_number_parameters 363
_refine_ls_number_reflns 4894
_refine_ls_number_restraints 0
_refine_ls_restrained_S_all 1.042
_refine_ls_R_factor_all 0.0591
_refine_ls_R_factor_gt 0.0478
_refine_ls_shift/su_max 0.001
_refine_ls_shift/su_mean 0.000
_refine_ls_structure_factor_coef Fsqd
_refine_ls_weighting_details 'w=1/[\s^2^(Fo^2^)+(0.0320P)^2^+4.3755P] where P=(Fo^2^+2Fc^2^)/3'
_refine_ls_weighting_scheme calc
_refine_ls_wR_factor_gt 0.1102
_refine_ls_wR_factor_ref 0.1180
_reflns_Friedel_coverage 0.000
_reflns_number_gt 4061
_reflns_number_total 4894
_reflns_threshold_expression 'I > 2\s(I)'
_cod_data_source_file ed5012.cif
_cod_data_source_block Compound-B-Form-II
_cod_depositor_comments
;
The following automatic conversions were performed:

'_chemical_melting_point' value '519K' was changed to '519' - the
value should be numeric and without a unit designator.

Automatic conversion script
Id: cif_fix_values 4973 2017-02-22 13:04:09Z antanas 
;
_cod_database_code 1547812
_shelx_shelxl_version_number 2014/7
_shelx_space_group_comment
;
The symmetry employed for this shelxl refinement is uniquely defined
by the following loop, which should always be used as a source of
symmetry information in preference to the above space-group names.
They are only intended as comments.
;

loop_
_space_group_symop_operation_xyz
'x, y, z'
'-x, -y, -z'

loop_
_atom_site_label
_atom_site_type_symbol
_atom_site_fract_x
_atom_site_fract_y
_atom_site_fract_z
_atom_site_U_iso_or_equiv
_atom_site_adp_type
_atom_site_occupancy
_atom_site_site_symmetry_order
_atom_site_calc_flag
_atom_site_refinement_flags_posn
_atom_site_refinement_flags_adp
Br2 Br 0.73509(6) 0.00169(6) 0.70559(4) 0.06073(18) Uani 1 1 d . .
Br1 Br 0.82119(9) -0.09189(8) 0.30305(5) 0.0966(3) Uani 1 1 d . .
O2 O 0.5507(4) 0.2007(3) 0.6517(2) 0.0504(8) Uani 1 1 d . .
H2A H 0.4914 0.2461 0.6349 0.076 Uiso 1 1 calc R U
O1 O 0.2983(4) 0.4772(4) 0.6721(3) 0.0576(10) Uani 1 1 d . .
N2 N 0.3399(3) 0.4177(3) 0.5124(3) 0.0394(9) Uani 1 1 d . .
H2B H 0.3278 0.4278 0.4570 0.047 Uiso 1 1 d R U
N3 N -0.0206(5) 0.7526(4) 0.5262(4) 0.0601(12) Uani 1 1 d . .
N1 N 0.4296(3) 0.3282(3) 0.5333(3) 0.0375(8) Uani 1 1 d . .
C9 C 0.1745(4) 0.5789(4) 0.5601(3) 0.0346(9) Uani 1 1 d . .
C5 C 0.6086(4) 0.1379(4) 0.5718(3) 0.0347(9) Uani 1 1 d . .
C6 C 0.5821(4) 0.1636(4) 0.4778(3) 0.0352(9) Uani 1 1 d . .
C8 C 0.2766(4) 0.4872(4) 0.5870(3) 0.0380(10) Uani 1 1 d . .
C4 C 0.7000(5) 0.0432(4) 0.5818(4) 0.0414(10) Uani 1 1 d . .
C3 C 0.7642(5) -0.0250(4) 0.5030(4) 0.0472(12) Uani 1 1 d . .
H3 H 0.8252 -0.0877 0.5112 0.057 Uiso 1 1 calc R U
C7 C 0.4885(4) 0.2625(4) 0.4613(3) 0.0383(10) Uani 1 1 d . .
H7 H 0.4720 0.2775 0.3984 0.046 Uiso 1 1 calc R U
C1 C 0.6461(5) 0.0955(4) 0.3987(4) 0.0455(11) Uani 1 1 d . .
H1 H 0.6288 0.1126 0.3365 0.055 Uiso 1 1 calc R U
C10 C 0.1477(5) 0.6033(5) 0.4685(4) 0.0471(12) Uani 1 1 d . .
H10 H 0.1946 0.5620 0.4159 0.057 Uiso 1 1 calc R U
C2 C 0.7351(5) 0.0028(5) 0.4120(4) 0.0499(12) Uani 1 1 d . .
C13 C 0.1007(5) 0.6436(5) 0.6352(4) 0.0545(13) Uani 1 1 d . .
H13 H 0.1150 0.6299 0.6987 0.065 Uiso 1 1 calc R U
C11 C 0.0499(5) 0.6904(5) 0.4553(4) 0.0583(14) Uani 1 1 d . .
H11 H 0.0329 0.7059 0.3926 0.070 Uiso 1 1 calc R U
C12 C 0.0058(6) 0.7284(6) 0.6142(5) 0.0668(16) Uani 1 1 d . .
H12 H -0.0427 0.7715 0.6653 0.080 Uiso 1 1 calc R U
Br4 Br 0.29171(7) 0.84362(8) -0.14515(5) 0.0840(2) Uani 1 1 d . .
Br3 Br 0.86361(8) 0.90562(9) -0.06147(6) 0.0970(3) Uani 1 1 d . .
O4 O 0.3240(3) 0.6773(4) -0.0025(3) 0.0582(10) Uani 1 1 d . .
H4A H 0.3316 0.6340 0.0388 0.087 Uiso 1 1 calc R U
O3 O 0.3409(4) 0.4193(4) 0.3025(3) 0.0596(10) Uani 1 1 d . .
N6 N -0.0524(5) 0.5975(7) 0.1320(4) 0.0793(16) Uani 1 1 d . .
N4 N 0.4527(4) 0.5820(4) 0.1330(3) 0.0390(8) Uani 1 1 d . .
N5 N 0.4533(4) 0.5158(4) 0.2064(3) 0.0444(9) Uani 1 1 d . .
H5B H 0.5193 0.5084 0.2336 0.053 Uiso 1 1 d R U
C18 C 0.4463(4) 0.7264(5) -0.0117(3) 0.0410(10) Uani 1 1 d . .
C19 C 0.5679(4) 0.7015(5) 0.0403(3) 0.0413(10) Uani 1 1 d . .
C22 C 0.2032(5) 0.5236(5) 0.1989(3) 0.0444(11) Uani 1 1 d . .
C20 C 0.5663(4) 0.6255(5) 0.1147(3) 0.0425(11) Uani 1 1 d . .
H00R H 0.6476 0.6091 0.1482 0.051 Uiso 1 1 calc R U
C21 C 0.3372(5) 0.4820(5) 0.2389(3) 0.0443(11) Uani 1 1 d . .
C14 C 0.6924(5) 0.7537(6) 0.0234(4) 0.0553(13) Uani 1 1 d . .
H14 H 0.7736 0.7363 0.0567 0.066 Uiso 1 1 calc R U
C26 C 0.1814(5) 0.6489(5) 0.1949(4) 0.0524(12) Uani 1 1 d . .
H26 H 0.2519 0.7108 0.2143 0.063 Uiso 1 1 calc R U
C17 C 0.4543(5) 0.8056(5) -0.0771(4) 0.0512(12) Uani 1 1 d . .
C23 C 0.0948(6) 0.4374(6) 0.1712(4) 0.0644(15) Uani 1 1 d . .
H23 H 0.1042 0.3527 0.1746 0.077 Uiso 1 1 calc R U
C15 C 0.6947(6) 0.8305(6) -0.0423(4) 0.0611(15) Uani 1 1 d . .
C16 C 0.5767(6) 0.8585(5) -0.0922(4) 0.0615(14) Uani 1 1 d . .
H16 H 0.5797 0.9124 -0.1355 0.074 Uiso 1 1 calc R U
C25 C 0.0528(6) 0.6801(7) 0.1614(5) 0.0678(16) Uani 1 1 d . .
H25 H 0.0392 0.7647 0.1594 0.081 Uiso 1 1 calc R U
C24 C -0.0298(6) 0.4794(8) 0.1378(5) 0.084(2) Uani 1 1 d . .
H24 H -0.1024 0.4196 0.1182 0.101 Uiso 1 1 calc R U

loop_
_atom_site_aniso_label
_atom_site_aniso_U_11
_atom_site_aniso_U_22
_atom_site_aniso_U_33
_atom_site_aniso_U_23
_atom_site_aniso_U_13
_atom_site_aniso_U_12
Br2 0.0690(4) 0.0634(4) 0.0591(3) 0.0330(3) 0.0028(3) 0.0242(3)
Br1 0.1203(6) 0.1085(6) 0.0703(4) 0.0228(4) 0.0405(4) 0.0789(5)
O2 0.053(2) 0.055(2) 0.0454(19) 0.0141(16) 0.0073(15) 0.0258(16)
O1 0.052(2) 0.082(3) 0.044(2) 0.0234(18) 0.0012(15) 0.0318(19)
N2 0.0350(19) 0.042(2) 0.045(2) 0.0185(17) 0.0020(16) 0.0190(16)
N3 0.056(3) 0.056(3) 0.075(3) 0.025(2) 0.008(2) 0.031(2)
N1 0.0303(18) 0.0338(19) 0.051(2) 0.0155(17) 0.0015(16) 0.0137(15)
C9 0.026(2) 0.033(2) 0.045(2) 0.0113(19) -0.0006(17) 0.0081(17)
C5 0.033(2) 0.029(2) 0.045(3) 0.0126(19) 0.0053(18) 0.0083(17)
C6 0.030(2) 0.032(2) 0.045(3) 0.0106(19) 0.0025(18) 0.0087(17)
C8 0.030(2) 0.043(3) 0.045(3) 0.017(2) 0.0002(18) 0.0090(18)
C4 0.039(2) 0.037(2) 0.054(3) 0.022(2) 0.003(2) 0.0092(19)
C3 0.041(3) 0.040(3) 0.065(3) 0.020(2) 0.009(2) 0.020(2)
C7 0.038(2) 0.036(2) 0.046(3) 0.020(2) 0.0030(19) 0.0112(19)
C1 0.047(3) 0.046(3) 0.048(3) 0.018(2) 0.007(2) 0.017(2)
C10 0.043(3) 0.056(3) 0.047(3) 0.018(2) 0.008(2) 0.023(2)
C2 0.052(3) 0.048(3) 0.054(3) 0.015(2) 0.017(2) 0.023(2)
C13 0.056(3) 0.063(3) 0.047(3) 0.016(2) 0.008(2) 0.027(3)
C11 0.054(3) 0.065(3) 0.064(3) 0.032(3) 0.003(3) 0.028(3)
C12 0.067(4) 0.064(4) 0.070(4) 0.009(3) 0.019(3) 0.041(3)
Br4 0.0747(4) 0.1129(6) 0.0794(5) 0.0585(4) -0.0093(3) 0.0113(4)
Br3 0.0728(5) 0.1145(6) 0.1025(6) 0.0209(5) 0.0219(4) -0.0426(4)
O4 0.0361(18) 0.087(3) 0.061(2) 0.041(2) -0.0066(15) -0.0040(17)
O3 0.067(2) 0.073(3) 0.050(2) 0.0328(19) 0.0154(17) 0.0232(19)
N6 0.041(3) 0.128(5) 0.081(4) 0.051(4) 0.002(2) 0.011(3)
N4 0.036(2) 0.051(2) 0.0327(19) 0.0150(17) 0.0012(15) 0.0090(17)
N5 0.036(2) 0.062(3) 0.039(2) 0.0205(19) 0.0019(16) 0.0181(18)
C18 0.037(2) 0.051(3) 0.034(2) 0.011(2) 0.0002(18) -0.001(2)
C19 0.036(2) 0.052(3) 0.036(2) 0.009(2) 0.0016(18) 0.000(2)
C22 0.039(2) 0.064(3) 0.034(2) 0.017(2) 0.0069(19) 0.007(2)
C20 0.031(2) 0.059(3) 0.037(2) 0.011(2) -0.0026(18) 0.009(2)
C21 0.049(3) 0.053(3) 0.033(2) 0.012(2) 0.006(2) 0.016(2)
C14 0.036(3) 0.077(4) 0.050(3) 0.011(3) -0.002(2) -0.007(2)
C26 0.044(3) 0.060(3) 0.055(3) 0.016(3) 0.006(2) 0.012(2)
C17 0.052(3) 0.058(3) 0.044(3) 0.015(2) -0.003(2) 0.001(2)
C23 0.056(3) 0.073(4) 0.070(4) 0.029(3) 0.005(3) -0.003(3)
C15 0.054(3) 0.071(4) 0.055(3) 0.009(3) 0.010(3) -0.019(3)
C16 0.074(4) 0.060(3) 0.054(3) 0.019(3) 0.010(3) -0.013(3)
C25 0.046(3) 0.090(5) 0.076(4) 0.036(3) 0.008(3) 0.022(3)
C24 0.047(3) 0.123(7) 0.085(5) 0.035(5) -0.006(3) -0.019(4)

loop_
_atom_type_symbol
_atom_type_description
_atom_type_scat_dispersion_real
_atom_type_scat_dispersion_imag
_atom_type_scat_source
C C 0.0033 0.0016 'International Tables Vol C Tables 4.2.6.8 and 6.1.1.4'
H H 0.0000 0.0000 'International Tables Vol C Tables 4.2.6.8 and 6.1.1.4'
Br Br -0.2901 2.4595 'International Tables Vol C Tables 4.2.6.8 and 6.1.1.4'
N N 0.0061 0.0033 'International Tables Vol C Tables 4.2.6.8 and 6.1.1.4'
O O 0.0106 0.0060 'International Tables Vol C Tables 4.2.6.8 and 6.1.1.4'

loop_
_geom_angle_atom_site_label_1
_geom_angle_atom_site_label_2
_geom_angle_atom_site_label_3
_geom_angle
C5 O2 H2A 109.5
C8 N2 N1 118.1(4)
C8 N2 H2B 122.0
N1 N2 H2B 120.0
C12 N3 C11 116.5(4)
C7 N1 N2 117.3(4)
C10 C9 C13 117.5(4)
C10 C9 C8 125.9(4)
C13 C9 C8 116.6(4)
O2 C5 C4 118.9(4)
O2 C5 C6 123.1(4)
C4 C5 C6 118.0(4)
C1 C6 C5 120.0(4)
C1 C6 C7 118.6(4)
C5 C6 C7 121.3(4)
O1 C8 N2 122.8(4)
O1 C8 C9 120.9(4)
N2 C8 C9 116.3(4)
C3 C4 C5 122.3(4)
C3 C4 Br2 118.1(3)
C5 C4 Br2 119.7(4)
C2 C3 C4 118.0(4)
C2 C3 H3 121.0
C4 C3 H3 121.0
N1 C7 C6 120.1(4)
N1 C7 H7 120.0
C6 C7 H7 120.0
C2 C1 C6 120.0(4)
C2 C1 H1 120.0
C6 C1 H1 120.0
C9 C10 C11 119.1(5)
C9 C10 H10 120.5
C11 C10 H10 120.5
C1 C2 C3 121.8(4)
C1 C2 Br1 119.9(4)
C3 C2 Br1 118.2(3)
C12 C13 C9 118.8(5)
C12 C13 H13 120.6
C9 C13 H13 120.6
N3 C11 C10 124.0(5)
N3 C11 H11 118.0
C10 C11 H11 118.0
N3 C12 C13 124.2(5)
N3 C12 H12 117.9
C13 C12 H12 117.9
C18 O4 H4A 109.5
C24 N6 C25 116.0(5)
C20 N4 N5 118.1(4)
C21 N5 N4 121.6(4)
C21 N5 H5B 119.3
N4 N5 H5B 118.4
O4 C18 C17 118.2(4)
O4 C18 C19 123.5(4)
C17 C18 C19 118.2(4)
C14 C19 C18 119.6(5)
C14 C19 C20 119.1(4)
C18 C19 C20 121.3(4)
C23 C22 C26 117.9(5)
C23 C22 C21 119.5(5)
C26 C22 C21 122.4(5)
N4 C20 C19 119.3(4)
N4 C20 H00R 120.4
C19 C20 H00R 120.4
O3 C21 N5 120.0(4)
O3 C21 C22 120.5(4)
N5 C21 C22 119.5(4)
C15 C14 C19 119.8(5)
C15 C14 H14 120.1
C19 C14 H14 120.1
C25 C26 C22 118.6(5)
C25 C26 H26 120.7
C22 C26 H26 120.7
C16 C17 C18 122.0(5)
C16 C17 Br4 119.2(4)
C18 C17 Br4 118.9(4)
C22 C23 C24 118.5(6)
C22 C23 H23 120.8
C24 C23 H23 120.8
C14 C15 C16 121.6(5)
C14 C15 Br3 119.5(4)
C16 C15 Br3 118.9(4)
C17 C16 C15 118.8(5)
C17 C16 H16 120.6
C15 C16 H16 120.6
N6 C25 C26 124.3(6)
N6 C25 H25 117.9
C26 C25 H25 117.9
N6 C24 C23 124.6(6)
N6 C24 H24 117.7
C23 C24 H24 117.7

loop_
_geom_bond_atom_site_label_1
_geom_bond_atom_site_label_2
_geom_bond_distance
Br2 C4 1.886(5)
Br1 C2 1.899(5)
O2 C5 1.342(5)
O2 H2A 0.8200
O1 C8 1.217(5)
N2 C8 1.342(6)
N2 N1 1.380(4)
N2 H2B 0.8044
N3 C12 1.317(7)
N3 C11 1.318(7)
N1 C7 1.277(6)
C9 C10 1.367(6)
C9 C13 1.385(6)
C9 C8 1.504(5)
C5 C4 1.394(6)
C5 C6 1.404(6)
C6 C1 1.384(6)
C6 C7 1.464(5)
C4 C3 1.382(7)
C3 C2 1.378(7)
C3 H3 0.9300
C7 H7 0.9300
C1 C2 1.373(6)
C1 H1 0.9300
C10 C11 1.384(6)
C10 H10 0.9300
C13 C12 1.377(7)
C13 H13 0.9300
C11 H11 0.9300
C12 H12 0.9300
Br4 C17 1.885(5)
Br3 C15 1.897(5)
O4 C18 1.330(5)
O4 H4A 0.8200
O3 C21 1.231(6)
N6 C24 1.315(9)
N6 C25 1.324(8)
N4 C20 1.269(6)
N4 N5 1.375(5)
N5 C21 1.336(6)
N5 H5B 0.7370
C18 C17 1.391(7)
C18 C19 1.405(6)
C19 C14 1.396(7)
C19 C20 1.463(7)
C22 C23 1.369(7)
C22 C26 1.384(7)
C22 C21 1.499(6)
C20 H00R 0.9300
C14 C15 1.370(8)
C14 H14 0.9300
C26 C25 1.382(7)
C26 H26 0.9300
C17 C16 1.373(7)
C23 C24 1.390(9)
C23 H23 0.9300
C15 C16 1.374(8)
C16 H16 0.9300
C25 H25 0.9300
C24 H24 0.9300

loop_
_geom_torsion_atom_site_label_1
_geom_torsion_atom_site_label_2
_geom_torsion_atom_site_label_3
_geom_torsion_atom_site_label_4
_geom_torsion
C8 N2 N1 C7 179.7(4)
O2 C5 C6 C1 179.6(4)
C4 C5 C6 C1 0.1(6)
O2 C5 C6 C7 0.2(7)
C4 C5 C6 C7 -179.3(4)
N1 N2 C8 O1 2.4(7)
N1 N2 C8 C9 -177.0(4)
C10 C9 C8 O1 176.0(5)
C13 C9 C8 O1 -4.4(7)
C10 C9 C8 N2 -4.5(7)
C13 C9 C8 N2 175.0(4)
O2 C5 C4 C3 -179.6(4)
C6 C5 C4 C3 0.0(7)
O2 C5 C4 Br2 2.2(6)
C6 C5 C4 Br2 -178.2(3)
C5 C4 C3 C2 -0.2(7)
Br2 C4 C3 C2 178.0(4)
N2 N1 C7 C6 -178.4(4)
C1 C6 C7 N1 -178.9(4)
C5 C6 C7 N1 0.5(7)
C5 C6 C1 C2 0.1(7)
C7 C6 C1 C2 179.6(5)
C13 C9 C10 C11 0.1(8)
C8 C9 C10 C11 179.7(5)
C6 C1 C2 C3 -0.4(8)
C6 C1 C2 Br1 179.3(4)
C4 C3 C2 C1 0.4(8)
C4 C3 C2 Br1 -179.2(4)
C10 C9 C13 C12 -0.3(8)
C8 C9 C13 C12 -179.9(5)
C12 N3 C11 C10 0.0(9)
C9 C10 C11 N3 0.0(9)
C11 N3 C12 C13 -0.1(10)
C9 C13 C12 N3 0.3(10)
C20 N4 N5 C21 170.9(4)
O4 C18 C19 C14 177.8(5)
C17 C18 C19 C14 -1.6(7)
O4 C18 C19 C20 -4.3(7)
C17 C18 C19 C20 176.2(4)
N5 N4 C20 C19 -177.0(4)
C14 C19 C20 N4 177.3(5)
C18 C19 C20 N4 -0.6(7)
N4 N5 C21 O3 177.6(4)
N4 N5 C21 C22 -3.7(7)
C23 C22 C21 O3 -46.7(7)
C26 C22 C21 O3 128.8(5)
C23 C22 C21 N5 134.6(5)
C26 C22 C21 N5 -49.9(7)
C18 C19 C14 C15 1.3(8)
C20 C19 C14 C15 -176.7(5)
C23 C22 C26 C25 -1.3(8)
C21 C22 C26 C25 -176.9(5)
O4 C18 C17 C16 -179.0(5)
C19 C18 C17 C16 0.5(8)
O4 C18 C17 Br4 2.1(7)
C19 C18 C17 Br4 -178.4(4)
C26 C22 C23 C24 1.9(8)
C21 C22 C23 C24 177.6(5)
C19 C14 C15 C16 0.3(9)
C19 C14 C15 Br3 177.9(4)
C18 C17 C16 C15 1.0(9)
Br4 C17 C16 C15 179.9(4)
C14 C15 C16 C17 -1.4(9)
Br3 C15 C16 C17 -179.0(4)
C24 N6 C25 C26 1.3(10)
C22 C26 C25 N6 -0.4(9)
C25 N6 C24 C23 -0.6(11)
C22 C23 C24 N6 -1.0(11)
